data_7028292
loop_
_publ_author_name
'Li, Pengxuan'
'Zhou, Xiaoyan'
'Huang, Ruoying'
'Yang, Lizi'
'Tang, Xiaoliang'
'Dou, Wei'
'Zhao, Qianqian'
'Liu, Weisheng'

_publ_section_title
;
 A highly fluorescent chemosensor for Zn(2+) and the recognition research
 on distinguishing Zn(2+) from Cd(2+).
;
_journal_issue 2
_journal_name_full 'Dalton transactions (Cambridge, England : 2003)'
_journal_page_first 706
_journal_page_last 713
_journal_paper_doi 10.1039/c3dt52165f
_journal_volume 43
_journal_year 2014
_chemical_formula_sum 'C24 H22 N6 O10 Zn'
_chemical_formula_weight 619.85
_chemical_name_systematic
; 
 ? 
;
_space_group_IT_number 14
_symmetry_cell_setting monoclinic
_symmetry_space_group_name_Hall '-P 2ybc'
_symmetry_space_group_name_H-M 'P 1 21/c 1'
_atom_sites_solution_hydrogens geom
_atom_sites_solution_primary direct
_atom_sites_solution_secondary difmap
_audit_creation_method SHELXL-97
_cell_angle_alpha 90.00
_cell_angle_beta 107.626(19)
_cell_angle_gamma 90.00
_cell_formula_units_Z 4
_cell_length_a 7.687(4)
_cell_length_b 20.840(11)
_cell_length_c 16.689(7)
_cell_measurement_reflns_used 3179
_cell_measurement_temperature 296(2)
_cell_measurement_theta_max 20.81
_cell_measurement_theta_min 2.34
_cell_volume 2548(2)
_computing_cell_refinement 'Bruker SMART'
_computing_data_collection 'Bruker SMART'
_computing_data_reduction 'Bruker SAINT'
_computing_molecular_graphics 'Bruker SHELXTL'
_computing_publication_material 'Bruker SHELXTL'
_computing_structure_refinement 'SHELXL-97 (Sheldrick, 1997)'
_computing_structure_solution 'SHELXS-97 (Sheldrick, 1990)'
_diffrn_ambient_temperature 296(2)
_diffrn_measured_fraction_theta_full 0.999
_diffrn_measured_fraction_theta_max 0.999
_diffrn_measurement_device_type 'CCD area detector'
_diffrn_measurement_method 'phi and omega scans'
_diffrn_radiation_monochromator graphite
_diffrn_radiation_source 'fine-focus sealed tube'
_diffrn_radiation_type MoK\a
_diffrn_radiation_wavelength 0.71073
_diffrn_reflns_av_R_equivalents 0.0614
_diffrn_reflns_av_sigmaI/netI 0.0633
_diffrn_reflns_limit_h_max 9
_diffrn_reflns_limit_h_min -9
_diffrn_reflns_limit_k_max 25
_diffrn_reflns_limit_k_min -21
_diffrn_reflns_limit_l_max 20
_diffrn_reflns_limit_l_min -20
_diffrn_reflns_number 18160
_diffrn_reflns_theta_full 25.50
_diffrn_reflns_theta_max 25.50
_diffrn_reflns_theta_min 2.34
_exptl_absorpt_coefficient_mu 1.035
_exptl_absorpt_correction_T_max 0.9256
_exptl_absorpt_correction_T_min 0.8944
_exptl_absorpt_correction_type multi-scan
_exptl_absorpt_process_details sadabs
_exptl_crystal_colour 'pale yellow'
_exptl_crystal_density_diffrn 1.616
_exptl_crystal_density_method 'not measured'
_exptl_crystal_description block
_exptl_crystal_F_000 1272
_exptl_crystal_size_max 0.18
_exptl_crystal_size_mid 0.17
_exptl_crystal_size_min 0.15
_refine_diff_density_max 0.906
_refine_diff_density_min -0.444
_refine_diff_density_rms 0.066
_refine_ls_extinction_method none
_refine_ls_goodness_of_fit_ref 1.003
_refine_ls_hydrogen_treatment mixed
_refine_ls_matrix_type full
_refine_ls_number_parameters 374
_refine_ls_number_reflns 4748
_refine_ls_number_restraints 0
_refine_ls_restrained_S_all 1.003
_refine_ls_R_factor_all 0.0987
_refine_ls_R_factor_gt 0.0560
_refine_ls_shift/su_max 0.000
_refine_ls_shift/su_mean 0.000
_refine_ls_structure_factor_coef Fsqd
_refine_ls_weighting_details 'calc w=1/[\s^2^(Fo^2^)+(0.0704P)^2^+1.1193P] where P=(Fo^2^+2Fc^2^)/3'
_refine_ls_weighting_scheme calc
_refine_ls_wR_factor_gt 0.1261
_refine_ls_wR_factor_ref 0.1435
_reflns_number_gt 3001
_reflns_number_total 4748
_reflns_threshold_expression >2sigma(I)
_cod_data_source_file c3dt52165f.txt
_cod_data_source_block p21n
_cod_depositor_comments
;
The following automatic conversions were performed:

'_symmetry_cell_setting' value 'Monoclinic' changed to 'monoclinic'
according to
/usr/data/users/saulius/automatic-downloads/current/RSC/lib/dictionaries/cif_core.dic
dictionary named 'cif_core.dic' version 2.4.2 from 2011-04-26.

Automatic conversion script
Id: cif_fix_values 2281 2013-09-26 08:29:07Z andrius 
;
_cod_original_sg_symbol_H-M P2(1)/c
_cod_database_code 7028292

loop_
_symmetry_equiv_pos_as_xyz
'x, y, z'
'-x, y+1/2, -z+1/2'
'-x, -y, -z'
'x, -y-1/2, z-1/2'

loop_
_atom_site_label
_atom_site_type_symbol
_atom_site_fract_x
_atom_site_fract_y
_atom_site_fract_z
_atom_site_U_iso_or_equiv
_atom_site_adp_type
_atom_site_occupancy
_atom_site_symmetry_multiplicity
_atom_site_calc_flag
_atom_site_refinement_flags
Zn1 Zn -0.21902(8) 0.83980(2) 0.27634(3) 0.0469(2) Uani 1 1 d .
O1 O 0.1652(5) 0.57345(14) 0.46209(19) 0.0539(8) Uani 1 1 d .
O2 O 0.0603(4) 0.58783(13) 0.30404(18) 0.0524(9) Uani 1 1 d .
O3 O -0.2681(4) 0.74711(14) 0.25593(18) 0.0444(7) Uani 1 1 d .
O4 O -0.4144(5) 0.86124(17) 0.3461(2) 0.0568(9) Uani 1 1 d .
O5 O -0.2574(5) 0.93834(16) 0.3201(2) 0.0636(10) Uani 1 1 d .
O6 O -0.4562(6) 0.95775(19) 0.3848(2) 0.0830(13) Uani 1 1 d .
O7 O -0.0697(5) 0.87432(16) 0.2030(2) 0.0649(10) Uani 1 1 d .
O8 O 0.0970(6) 0.78915(18) 0.2216(3) 0.0824(12) Uani 1 1 d .
O9 O 0.1524(9) 0.8655(3) 0.1504(4) 0.147(3) Uani 1 1 d .
O10 O -0.4463(7) 0.8592(2) 0.1691(2) 0.0751(13) Uani 1 1 d .
H10W H -0.5394 0.8450 0.1768 0.113 Uiso 1 1 d R
N1 N 0.4313(5) 0.35665(16) 0.5015(2) 0.0391(9) Uani 1 1 d .
N2 N -0.0705(5) 0.68993(15) 0.3575(2) 0.0367(8) Uani 1 1 d .
H9 H 0.0086 0.6595 0.3703 0.044 Uiso 1 1 calc R
N3 N 0.0051(5) 0.83110(16) 0.3901(2) 0.0417(9) Uani 1 1 d .
N4 N 0.2425(5) 0.46858(16) 0.4583(2) 0.0429(9) Uani 1 1 d .
H4 H 0.2385 0.4376 0.4237 0.051 Uiso 1 1 calc R
N5 N -0.3800(6) 0.9203(2) 0.3512(2) 0.0536(11) Uani 1 1 d .
N6 N 0.0610(7) 0.8413(2) 0.1912(3) 0.0684(13) Uani 1 1 d .
C1 C 0.5211(6) 0.3026(2) 0.5226(3) 0.0472(12) Uani 1 1 d .
H1 H 0.5345 0.2765 0.4796 0.057 Uiso 1 1 calc R
C2 C 0.5980(6) 0.2816(2) 0.6051(3) 0.0506(12) Uani 1 1 d .
H2 H 0.6593 0.2426 0.6162 0.061 Uiso 1 1 calc R
C3 C 0.5816(6) 0.3193(2) 0.6693(3) 0.0503(12) Uani 1 1 d .
H3 H 0.6320 0.3062 0.7248 0.060 Uiso 1 1 calc R
C4 C 0.4871(6) 0.3784(2) 0.6506(3) 0.0406(11) Uani 1 1 d .
C5 C 0.4643(6) 0.4200(2) 0.7127(3) 0.0490(12) Uani 1 1 d .
H5 H 0.5143 0.4095 0.7692 0.059 Uiso 1 1 calc R
C6 C 0.3698(6) 0.4753(2) 0.6908(3) 0.0498(12) Uani 1 1 d .
H6 H 0.3561 0.5024 0.7327 0.060 Uiso 1 1 calc R
C7 C 0.2924(6) 0.4928(2) 0.6069(3) 0.0441(11) Uani 1 1 d .
H7 H 0.2259 0.5307 0.5934 0.053 Uiso 1 1 calc R
C8 C 0.3145(5) 0.4541(2) 0.5440(2) 0.0361(10) Uani 1 1 d .
C9 C 0.4120(5) 0.39498(19) 0.5647(2) 0.0343(9) Uani 1 1 d .
C10 C 0.1790(5) 0.5257(2) 0.4241(3) 0.0367(10) Uani 1 1 d .
C11 C 0.1206(6) 0.52469(18) 0.3286(3) 0.0410(10) Uani 1 1 d .
H11A H 0.2224 0.5134 0.3084 0.049 Uiso 1 1 calc R
H11B H 0.0228 0.4940 0.3066 0.049 Uiso 1 1 calc R
C12 C -0.0389(6) 0.60067(19) 0.2231(3) 0.0400(11) Uani 1 1 d .
C13 C -0.0369(7) 0.5620(2) 0.1559(3) 0.0504(12) Uani 1 1 d .
H13 H 0.0337 0.5249 0.1649 0.060 Uiso 1 1 calc R
C14 C -0.1384(7) 0.5784(2) 0.0766(3) 0.0573(13) Uani 1 1 d .
H14 H -0.1387 0.5518 0.0318 0.069 Uiso 1 1 calc R
C15 C -0.2405(7) 0.6336(3) 0.0618(3) 0.0562(13) Uani 1 1 d .
H15 H -0.3101 0.6445 0.0075 0.067 Uiso 1 1 calc R
C16 C -0.2382(6) 0.6727(2) 0.1287(3) 0.0462(11) Uani 1 1 d .
H16 H -0.3040 0.7108 0.1186 0.055 Uiso 1 1 calc R
C17 C -0.1407(5) 0.65673(18) 0.2106(2) 0.0346(9) Uani 1 1 d .
C18 C -0.1593(6) 0.7005(2) 0.2775(3) 0.0362(10) Uani 1 1 d .
C19 C -0.1018(6) 0.72797(19) 0.4247(3) 0.0418(11) Uani 1 1 d .
H19A H -0.0844 0.7009 0.4738 0.050 Uiso 1 1 calc R
H19B H -0.2276 0.7425 0.4073 0.050 Uiso 1 1 calc R
C20 C 0.0209(6) 0.7851(2) 0.4486(3) 0.0372(10) Uani 1 1 d .
C21 C 0.1461(6) 0.7904(2) 0.5273(3) 0.0493(12) Uani 1 1 d .
H21 H 0.1523 0.7589 0.5676 0.059 Uiso 1 1 calc R
C22 C 0.2622(7) 0.8424(3) 0.5462(3) 0.0635(15) Uani 1 1 d .
H22 H 0.3463 0.8467 0.5993 0.076 Uiso 1 1 calc R
C23 C 0.2513(7) 0.8877(3) 0.4854(4) 0.0658(15) Uani 1 1 d .
H23 H 0.3309 0.9224 0.4958 0.079 Uiso 1 1 calc R
C24 C 0.1212(7) 0.8809(2) 0.4091(3) 0.0552(13) Uani 1 1 d .
H24 H 0.1128 0.9122 0.3684 0.066 Uiso 1 1 calc R
H11W H -0.421(6) 0.863(2) 0.133(3) 0.025(13) Uiso 1 1 d .

loop_
_atom_site_aniso_label
_atom_site_aniso_U_11
_atom_site_aniso_U_22
_atom_site_aniso_U_33
_atom_site_aniso_U_23
_atom_site_aniso_U_13
_atom_site_aniso_U_12
Zn1 0.0685(4) 0.0346(3) 0.0406(3) 0.0057(2) 0.0209(3) 0.0073(3)
O1 0.079(2) 0.0359(18) 0.0442(18) -0.0059(15) 0.0151(16) 0.0074(16)
O2 0.075(2) 0.0299(16) 0.0398(17) 0.0007(14) -0.0021(15) 0.0111(15)
O3 0.0494(18) 0.0366(17) 0.0446(17) 0.0026(14) 0.0101(14) 0.0091(14)
O4 0.077(2) 0.047(2) 0.051(2) 0.0080(16) 0.0272(17) -0.0001(18)
O5 0.080(3) 0.052(2) 0.064(2) 0.0095(18) 0.030(2) 0.0013(18)
O6 0.124(3) 0.079(3) 0.056(2) 0.002(2) 0.042(2) 0.040(3)
O7 0.089(3) 0.050(2) 0.067(2) 0.0192(18) 0.041(2) 0.016(2)
O8 0.105(3) 0.050(2) 0.113(3) 0.026(2) 0.064(3) 0.016(2)
O9 0.192(6) 0.117(4) 0.190(6) 0.079(4) 0.143(5) 0.040(4)
O10 0.111(3) 0.080(3) 0.036(2) 0.017(2) 0.026(2) 0.028(2)
N1 0.039(2) 0.038(2) 0.040(2) -0.0007(16) 0.0118(16) 0.0035(16)
N2 0.048(2) 0.0287(18) 0.0338(19) 0.0002(15) 0.0130(16) 0.0012(16)
N3 0.047(2) 0.035(2) 0.046(2) -0.0036(17) 0.0188(17) -0.0046(17)
N4 0.062(2) 0.030(2) 0.037(2) -0.0035(16) 0.0156(18) 0.0083(17)
N5 0.079(3) 0.051(3) 0.031(2) 0.0075(19) 0.019(2) 0.017(2)
N6 0.110(4) 0.051(3) 0.063(3) 0.015(2) 0.054(3) 0.006(3)
C1 0.046(3) 0.040(3) 0.056(3) 0.001(2) 0.016(2) 0.006(2)
C2 0.041(3) 0.049(3) 0.060(3) 0.012(2) 0.012(2) 0.004(2)
C3 0.040(3) 0.062(3) 0.045(3) 0.019(2) 0.006(2) 0.000(2)
C4 0.037(2) 0.047(3) 0.036(2) 0.003(2) 0.0087(19) -0.006(2)
C5 0.053(3) 0.066(3) 0.027(2) 0.002(2) 0.011(2) -0.011(3)
C6 0.055(3) 0.059(3) 0.038(3) -0.013(2) 0.016(2) -0.011(3)
C7 0.052(3) 0.038(3) 0.042(3) -0.006(2) 0.014(2) -0.002(2)
C8 0.039(2) 0.036(2) 0.034(2) 0.0032(19) 0.0104(19) -0.003(2)
C9 0.033(2) 0.036(2) 0.034(2) -0.0003(18) 0.0108(18) -0.0061(18)
C10 0.037(2) 0.030(2) 0.044(3) 0.000(2) 0.014(2) 0.0024(19)
C11 0.055(3) 0.023(2) 0.044(3) 0.0017(18) 0.014(2) 0.0075(19)
C12 0.049(3) 0.031(2) 0.038(2) 0.0042(19) 0.012(2) -0.006(2)
C13 0.066(3) 0.036(3) 0.050(3) -0.005(2) 0.018(2) 0.007(2)
C14 0.080(4) 0.051(3) 0.042(3) -0.011(2) 0.020(3) -0.005(3)
C15 0.071(3) 0.059(3) 0.034(3) -0.002(2) 0.009(2) -0.001(3)
C16 0.052(3) 0.041(3) 0.042(3) 0.007(2) 0.009(2) 0.006(2)
C17 0.038(2) 0.027(2) 0.036(2) 0.0035(19) 0.0076(18) -0.0007(19)
C18 0.037(2) 0.030(2) 0.041(2) 0.0012(19) 0.011(2) -0.0076(19)
C19 0.055(3) 0.036(3) 0.037(2) 0.0034(19) 0.019(2) -0.006(2)
C20 0.045(3) 0.037(2) 0.033(2) -0.0053(19) 0.017(2) 0.002(2)
C21 0.056(3) 0.049(3) 0.044(3) -0.007(2) 0.016(2) 0.002(2)
C22 0.053(3) 0.073(4) 0.056(3) -0.022(3) 0.004(3) -0.003(3)
C23 0.058(3) 0.052(3) 0.085(4) -0.018(3) 0.018(3) -0.016(3)
C24 0.065(3) 0.039(3) 0.065(3) -0.001(2) 0.025(3) -0.006(2)

loop_
_atom_type_symbol
_atom_type_description
_atom_type_scat_dispersion_real
_atom_type_scat_dispersion_imag
_atom_type_scat_source
C C 0.0033 0.0016 'International Tables Vol C Tables 4.2.6.8 and 6.1.1.4'
H H 0.0000 0.0000 'International Tables Vol C Tables 4.2.6.8 and 6.1.1.4'
N N 0.0061 0.0033 'International Tables Vol C Tables 4.2.6.8 and 6.1.1.4'
O O 0.0106 0.0060 'International Tables Vol C Tables 4.2.6.8 and 6.1.1.4'
Zn Zn 0.2839 1.4301 'International Tables Vol C Tables 4.2.6.8 and 6.1.1.4'

loop_
_geom_angle_atom_site_label_1
_geom_angle_atom_site_label_2
_geom_angle_atom_site_label_3
_geom_angle
O3 Zn1 O7 110.66(14)
O3 Zn1 O10 88.61(14)
O7 Zn1 O10 84.06(17)
O3 Zn1 N3 97.46(12)
O7 Zn1 N3 96.49(15)
O10 Zn1 N3 173.25(14)
O3 Zn1 O4 99.43(13)
O7 Zn1 O4 147.07(14)
O10 Zn1 O4 83.59(16)
N3 Zn1 O4 92.45(14)
O3 Zn1 O5 156.78(14)
O7 Zn1 O5 91.48(14)
O10 Zn1 O5 86.77(15)
N3 Zn1 O5 86.49(13)
O4 Zn1 O5 57.45(13)
C12 O2 C11 120.4(3)
C18 O3 Zn1 128.9(3)
N5 O4 Zn1 94.1(3)
N5 O5 Zn1 92.8(3)
N6 O7 Zn1 120.8(3)
Zn1 O10 H10W 109.4
Zn1 O10 H11W 113(4)
H10W O10 H11W 131.6
C1 N1 C9 117.8(4)
C18 N2 C19 122.3(4)
C18 N2 H9 118.9
C19 N2 H9 118.9
C24 N3 C20 118.2(4)
C24 N3 Zn1 116.1(3)
C20 N3 Zn1 124.9(3)
C10 N4 C8 127.1(4)
C10 N4 H4 116.5
C8 N4 H4 116.5
O6 N5 O4 122.8(5)
O6 N5 O5 121.6(5)
O4 N5 O5 115.6(4)
O8 N6 O9 120.9(5)
O8 N6 O7 120.9(4)
O9 N6 O7 118.2(5)
N1 C1 C2 124.4(4)
N1 C1 H1 117.8
C2 C1 H1 117.8
C3 C2 C1 118.9(4)
C3 C2 H2 120.6
C1 C2 H2 120.6
C2 C3 C4 119.4(4)
C2 C3 H3 120.3
C4 C3 H3 120.3
C5 C4 C3 123.1(4)
C5 C4 C9 119.5(4)
C3 C4 C9 117.4(4)
C6 C5 C4 120.3(4)
C6 C5 H5 119.8
C4 C5 H5 119.8
C5 C6 C7 121.7(4)
C5 C6 H6 119.2
C7 C6 H6 119.2
C8 C7 C6 120.0(4)
C8 C7 H7 120.0
C6 C7 H7 120.0
C7 C8 N4 123.4(4)
C7 C8 C9 119.9(4)
N4 C8 C9 116.6(4)
N1 C9 C4 122.2(4)
N1 C9 C8 119.3(4)
C4 C9 C8 118.6(4)
O1 C10 N4 126.0(4)
O1 C10 C11 121.2(4)
N4 C10 C11 112.7(4)
O2 C11 C10 105.0(3)
O2 C11 H11A 110.8
C10 C11 H11A 110.8
O2 C11 H11B 110.8
C10 C11 H11B 110.8
H11A C11 H11B 108.8
O2 C12 C13 123.3(4)
O2 C12 C17 115.8(4)
C13 C12 C17 120.8(4)
C14 C13 C12 119.8(4)
C14 C13 H13 120.1
C12 C13 H13 120.1
C13 C14 C15 120.9(4)
C13 C14 H14 119.5
C15 C14 H14 119.5
C14 C15 C16 118.9(4)
C14 C15 H15 120.5
C16 C15 H15 120.5
C15 C16 C17 121.9(4)
C15 C16 H16 119.1
C17 C16 H16 119.1
C12 C17 C16 117.5(4)
C12 C17 C18 125.8(4)
C16 C17 C18 116.7(4)
O3 C18 N2 120.8(4)
O3 C18 C17 117.8(4)
N2 C18 C17 121.4(4)
N2 C19 C20 113.7(4)
N2 C19 H19A 108.8
C20 C19 H19A 108.8
N2 C19 H19B 108.8
C20 C19 H19B 108.8
H19A C19 H19B 107.7
N3 C20 C21 121.2(4)
N3 C20 C19 117.5(4)
C21 C20 C19 121.3(4)
C22 C21 C20 119.8(5)
C22 C21 H21 120.1
C20 C21 H21 120.1
C23 C22 C21 118.9(5)
C23 C22 H22 120.6
C21 C22 H22 120.6
C24 C23 C22 118.8(5)
C24 C23 H23 120.6
C22 C23 H23 120.6
N3 C24 C23 123.1(5)
N3 C24 H24 118.5
C23 C24 H24 118.5

loop_
_geom_bond_atom_site_label_1
_geom_bond_atom_site_label_2
_geom_bond_distance
Zn1 O3 1.978(3)
Zn1 O7 2.045(4)
Zn1 O10 2.127(4)
Zn1 N3 2.151(4)
Zn1 O4 2.207(3)
Zn1 O5 2.229(4)
O1 C10 1.202(5)
O2 C12 1.361(5)
O2 C11 1.414(5)
O3 C18 1.261(5)
O4 N5 1.256(5)
O5 N5 1.263(5)
O6 N5 1.211(5)
O7 N6 1.282(5)
O8 N6 1.196(5)
O9 N6 1.225(6)
O10 H10W 0.8199
O10 H11W 0.70(4)
N1 C1 1.313(5)
N1 C9 1.366(5)
N2 C18 1.321(5)
N2 C19 1.451(5)
N2 H9 0.8600
N3 C24 1.342(6)
N3 C20 1.347(5)
N4 C10 1.345(5)
N4 C8 1.403(5)
N4 H4 0.8600
C1 C2 1.395(6)
C1 H1 0.9300
C2 C3 1.364(7)
C2 H2 0.9300
C3 C4 1.416(6)
C3 H3 0.9300
C4 C5 1.402(6)
C4 C9 1.416(5)
C5 C6 1.353(6)
C5 H5 0.9300
C6 C7 1.394(6)
C6 H6 0.9300
C7 C8 1.373(6)
C7 H7 0.9300
C8 C9 1.429(6)
C10 C11 1.520(6)
C11 H11A 0.9700
C11 H11B 0.9700
C12 C13 1.385(6)
C12 C17 1.386(6)
C13 C14 1.360(6)
C13 H13 0.9300
C14 C15 1.373(7)
C14 H14 0.9300
C15 C16 1.377(6)
C15 H15 0.9300
C16 C17 1.387(6)
C16 H16 0.9300
C17 C18 1.481(6)
C19 C20 1.496(6)
C19 H19A 0.9700
C19 H19B 0.9700
C20 C21 1.379(6)
C21 C22 1.379(7)
C21 H21 0.9300
C22 C23 1.370(7)
C22 H22 0.9300
C23 C24 1.368(7)
C23 H23 0.9300
C24 H24 0.9300

loop_
_geom_torsion_atom_site_label_1
_geom_torsion_atom_site_label_2
_geom_torsion_atom_site_label_3
_geom_torsion_atom_site_label_4
_geom_torsion
O7 Zn1 O3 C18 72.1(4)
O10 Zn1 O3 C18 155.3(4)
N3 Zn1 O3 C18 -27.7(4)
O4 Zn1 O3 C18 -121.5(4)
O5 Zn1 O3 C18 -126.3(4)
O3 Zn1 O4 N5 -176.4(2)
O7 Zn1 O4 N5 -20.3(4)
O10 Zn1 O4 N5 -88.9(3)
N3 Zn1 O4 N5 85.6(3)
O5 Zn1 O4 N5 1.4(2)
O3 Zn1 O5 N5 4.3(5)
O7 Zn1 O5 N5 167.1(3)
O10 Zn1 O5 N5 83.1(3)
N3 Zn1 O5 N5 -96.5(3)
O4 Zn1 O5 N5 -1.4(2)
O3 Zn1 O7 N6 -40.2(4)
O10 Zn1 O7 N6 -126.5(4)
N3 Zn1 O7 N6 60.3(4)
O4 Zn1 O7 N6 165.1(3)
O5 Zn1 O7 N6 146.9(4)
O3 Zn1 N3 C24 156.6(3)
O7 Zn1 N3 C24 44.7(3)
O10 Zn1 N3 C24 -49.6(15)
O4 Zn1 N3 C24 -103.6(3)
O5 Zn1 N3 C24 -46.4(3)
O3 Zn1 N3 C20 -34.0(3)
O7 Zn1 N3 C20 -145.9(3)
O10 Zn1 N3 C20 119.8(13)
O4 Zn1 N3 C20 65.8(3)
O5 Zn1 N3 C20 123.0(3)
Zn1 O4 N5 O6 179.0(4)
Zn1 O4 N5 O5 -2.3(4)
Zn1 O5 N5 O6 -179.0(4)
Zn1 O5 N5 O4 2.2(4)
Zn1 O7 N6 O8 1.1(7)
Zn1 O7 N6 O9 -176.2(5)
C9 N1 C1 C2 0.2(6)
N1 C1 C2 C3 -0.6(7)
C1 C2 C3 C4 0.1(7)
C2 C3 C4 C5 -179.9(4)
C2 C3 C4 C9 0.7(6)
C3 C4 C5 C6 -178.8(4)
C9 C4 C5 C6 0.6(6)
C4 C5 C6 C7 0.1(7)
C5 C6 C7 C8 -1.4(7)
C6 C7 C8 N4 -179.4(4)
C6 C7 C8 C9 1.9(6)
C10 N4 C8 C7 15.6(7)
C10 N4 C8 C9 -165.7(4)
C1 N1 C9 C4 0.7(6)
C1 N1 C9 C8 -179.8(4)
C5 C4 C9 N1 179.4(4)
C3 C4 C9 N1 -1.1(6)
C5 C4 C9 C8 -0.1(6)
C3 C4 C9 C8 179.4(4)
C7 C8 C9 N1 179.3(4)
N4 C8 C9 N1 0.5(6)
C7 C8 C9 C4 -1.2(6)
N4 C8 C9 C4 180.0(4)
C8 N4 C10 O1 -3.9(7)
C8 N4 C10 C11 176.9(4)
C12 O2 C11 C10 -165.4(4)
O1 C10 C11 O2 1.3(6)
N4 C10 C11 O2 -179.5(3)
C11 O2 C12 C13 -22.1(6)
C11 O2 C12 C17 159.7(4)
O2 C12 C13 C14 -179.3(4)
C17 C12 C13 C14 -1.2(7)
C12 C13 C14 C15 1.4(8)
C13 C14 C15 C16 0.3(8)
C14 C15 C16 C17 -2.2(8)
O2 C12 C17 C16 177.7(4)
C13 C12 C17 C16 -0.6(6)
O2 C12 C17 C18 -4.3(6)
C13 C12 C17 C18 177.5(4)
C15 C16 C17 C12 2.3(7)
C15 C16 C17 C18 -175.9(4)
Zn1 O3 C18 N2 58.8(5)
Zn1 O3 C18 C17 -123.6(3)
C19 N2 C18 O3 4.4(6)
C19 N2 C18 C17 -173.1(4)
C12 C17 C18 O3 -174.8(4)
C16 C17 C18 O3 3.2(6)
C12 C17 C18 N2 2.7(6)
C16 C17 C18 N2 -179.3(4)
C18 N2 C19 C20 -91.0(5)
C24 N3 C20 C21 3.3(6)
Zn1 N3 C20 C21 -165.8(3)
C24 N3 C20 C19 -176.4(4)
Zn1 N3 C20 C19 14.5(5)
N2 C19 C20 N3 64.0(5)
N2 C19 C20 C21 -115.8(4)
N3 C20 C21 C22 -2.3(7)
C19 C20 C21 C22 177.4(4)
C20 C21 C22 C23 -0.6(7)
C21 C22 C23 C24 2.4(8)
C20 N3 C24 C23 -1.6(7)
Zn1 N3 C24 C23 168.5(4)
C22 C23 C24 N3 -1.3(8)
